data_4086403
loop_
_publ_author_name
'Wu, Qiong'
'Zheng, Kangdi'
'Liao, Siyan'
'Ding, Yang'
'Li, Yangqiu'
'Mei, Wenjie'

_publ_section_title
;
 Arene Ruthenium(II) Complexes as Low-Toxicity Inhibitor against the
 Proliferation, Migration, and Invasion of MDA-MB-231 Cells through
 Binding and Stabilizing c-myc G-Quadruplex DNA
;
_journal_name_full Organometallics
_journal_page_first 317
_journal_page_last 326
_journal_paper_doi 10.1021/acs.organomet.5b00820
_journal_volume 35
_journal_year 2016
_chemical_formula_sum 'C25 H23 Cl3 N4 O3 Ru'
_chemical_formula_weight 634.89
_chemical_name_systematic
; 
 ? 
;
_space_group_IT_number 15
_symmetry_cell_setting monoclinic
_symmetry_space_group_name_Hall '-C 2yc'
_symmetry_space_group_name_H-M 'C 1 2/c 1'
_atom_sites_solution_hydrogens geom
_atom_sites_solution_primary direct
_atom_sites_solution_secondary difmap
_audit_creation_method SHELXL-97
_cell_angle_alpha 90.00
_cell_angle_beta 90.996(3)
_cell_angle_gamma 90.00
_cell_formula_units_Z 8
_cell_length_a 42.2839(12)
_cell_length_b 17.4919(7)
_cell_length_c 7.5827(2)
_cell_measurement_temperature 293(2)
_cell_volume 5607.5(3)
_computing_structure_refinement 'SHELXL-97 (Sheldrick, 1997)'
_computing_structure_solution 'SHELXS-97 (Sheldrick, 1990)'
_diffrn_ambient_temperature 293(2)
_diffrn_measured_fraction_theta_full 0.979
_diffrn_measured_fraction_theta_max 0.979
_diffrn_radiation_monochromator graphite
_diffrn_radiation_source 'fine-focus sealed tube'
_diffrn_radiation_type CuK\a
_diffrn_radiation_wavelength 1.54178
_diffrn_reflns_av_R_equivalents 0.0421
_diffrn_reflns_av_sigmaI/netI 0.0484
_diffrn_reflns_limit_h_max 48
_diffrn_reflns_limit_h_min -48
_diffrn_reflns_limit_k_max 17
_diffrn_reflns_limit_k_min -19
_diffrn_reflns_limit_l_max 8
_diffrn_reflns_limit_l_min -5
_diffrn_reflns_number 8854
_diffrn_reflns_theta_full 62.71
_diffrn_reflns_theta_max 62.71
_diffrn_reflns_theta_min 5.06
_exptl_absorpt_coefficient_mu 7.431
_exptl_crystal_colour yellow
_exptl_crystal_density_diffrn 1.504
_exptl_crystal_density_method 'not measured'
_exptl_crystal_description block
_exptl_crystal_F_000 2560
_refine_diff_density_max 1.261
_refine_diff_density_min -1.088
_refine_diff_density_rms 0.144
_refine_ls_extinction_coef 0.00010(3)
_refine_ls_extinction_expression Fc^*^=kFc[1+0.001xFc^2^\l^3^/sin(2\q)]^-1/4^
_refine_ls_extinction_method SHELXL
_refine_ls_goodness_of_fit_ref 1.055
_refine_ls_hydrogen_treatment mixed
_refine_ls_matrix_type full
_refine_ls_number_parameters 353
_refine_ls_number_reflns 4414
_refine_ls_number_restraints 0
_refine_ls_restrained_S_all 1.055
_refine_ls_R_factor_all 0.0687
_refine_ls_R_factor_gt 0.0616
_refine_ls_shift/su_max 0.001
_refine_ls_shift/su_mean 0.000
_refine_ls_structure_factor_coef Fsqd
_refine_ls_weighting_details 'calc w=1/[\s^2^(Fo^2^)+(0.1220P)^2^+3.2506P] where P=(Fo^2^+2Fc^2^)/3'
_refine_ls_weighting_scheme calc
_refine_ls_wR_factor_gt 0.1658
_refine_ls_wR_factor_ref 0.1793
_reflns_number_gt 3752
_reflns_number_total 4414
_reflns_threshold_expression >2sigma(I)
_cod_data_source_file om5b00820_si_002.cif
_cod_data_source_block sad
_cod_original_sg_symbol_H-M C2/c
_cod_database_code 4086403

loop_
_symmetry_equiv_pos_as_xyz
'x, y, z'
'-x, y, -z+1/2'
'x+1/2, y+1/2, z'
'-x+1/2, y+1/2, -z+1/2'
'-x, -y, -z'
'x, -y, z-1/2'
'-x+1/2, -y+1/2, -z'
'x+1/2, -y+1/2, z-1/2'

loop_
_atom_site_label
_atom_site_type_symbol
_atom_site_fract_x
_atom_site_fract_y
_atom_site_fract_z
_atom_site_U_iso_or_equiv
_atom_site_adp_type
_atom_site_occupancy
_atom_site_symmetry_multiplicity
_atom_site_calc_flag
_atom_site_refinement_flags
_atom_site_disorder_assembly
_atom_site_disorder_group
Ru1 Ru 0.064202(8) 0.33577(2) 0.98055(5) 0.0426(2) Uani 1 1 d . . .
Cl1 Cl 0.06088(3) 0.39142(9) 0.69209(17) 0.0567(4) Uani 1 1 d . . .
Cl2 Cl 0.36337(4) 0.18862(13) 0.5981(2) 0.0756(5) Uani 1 1 d . . .
N1 N 0.09259(10) 0.2530(3) 0.8647(6) 0.0478(11) Uani 1 1 d . . .
C1 C 0.05651(18) 0.3609(8) 1.2551(10) 0.093(3) Uani 1 1 d . . .
H1A H 0.0734 0.3844 1.3265 0.112 Uiso 1 1 calc R . .
O1 O 0.0000 0.1228(4) 0.7500 0.115(3) Uani 1 2 d S . .
H10B H 0.0207 0.1067 0.7149 0.172 Uiso 0.50 1 d PR . .
H10C H -0.0081 0.0874 0.8347 0.172 Uiso 0.50 1 d PR . .
N2 N 0.10890(9) 0.3869(2) 0.9958(5) 0.0410(10) Uani 1 1 d . . .
C2 C 0.0360(2) 0.4072(5) 1.1539(13) 0.097(3) Uani 1 1 d . . .
H2A H 0.0388 0.4628 1.1537 0.117 Uiso 1 1 calc R . .
O2 O 0.2936(4) 0.5412(9) 0.752(4) 0.154(9) Uani 0.50 1 d P A 1
H20B H 0.3021 0.4915 0.7270 0.231 Uiso 0.50 1 d PR A 1
H20C H 0.2851 0.5416 0.8682 0.231 Uiso 0.50 1 d PR A 1
O2A O 0.2969(5) 0.5461(11) 0.912(3) 0.148(8) Uani 0.50 1 d P B 2
H20E H 0.2819 0.5707 0.8337 0.221 Uiso 0.50 1 d PR B 2
H20G H 0.2874 0.5378 1.0242 0.221 Uiso 0.50 1 d PR B 2
N3 N 0.20569(10) 0.2094(3) 0.7475(6) 0.0474(10) Uani 1 1 d . . .
C3 C 0.01574(15) 0.3722(7) 1.0255(11) 0.085(3) Uani 1 1 d . . .
H3A H 0.0049 0.4042 0.9372 0.102 Uiso 1 1 calc R . .
O3 O 0.3519(8) 0.5308(19) 1.153(8) 0.55(5) Uani 0.50 1 d P . .
H30D H 0.3373 0.5499 1.0654 0.659 Uiso 0.50 1 d PR . .
H30A H 0.3697 0.5647 1.1629 0.824 Uiso 0.50 1 d PR . .
N4 N 0.21905(10) 0.3247(3) 0.8460(6) 0.0439(10) Uani 1 1 d . . .
H4B H 0.2302 0.3642 0.8740 0.053 Uiso 1 1 calc R . .
C4 C 0.01513(16) 0.2955(7) 1.0067(10) 0.084(3) Uani 1 1 d . . .
H4A H 0.0040 0.2725 0.9054 0.101 Uiso 1 1 calc R . .
O4 O 0.4063(11) 0.4104(9) 0.801(2) 0.33(3) Uani 0.50 1 d P . .
H40A H 0.4160 0.4548 0.8531 0.492 Uiso 0.50 1 d PR . .
H40B H 0.3976 0.4236 0.6867 0.492 Uiso 0.50 1 d PR . .
C5 C 0.0349(2) 0.2517(5) 1.1108(15) 0.094(3) Uani 1 1 d . . .
H5A H 0.0377 0.1980 1.0776 0.113 Uiso 1 1 calc R . .
O5 O 0.0388(17) 0.056(4) 0.494(10) 0.50(4) Uiso 0.50 1 d P . .
H50D H 0.0456 0.0583 0.6150 0.743 Uiso 0.50 1 d PR . .
H50C H 0.0569 0.0615 0.4193 0.743 Uiso 0.50 1 d PR . .
C6 C 0.0553(2) 0.2812(9) 1.2362(13) 0.106(4) Uani 1 1 d . . .
H6A H 0.0715 0.2487 1.2926 0.127 Uiso 1 1 calc R . .
C7 C 0.08291(15) 0.1888(4) 0.7912(11) 0.0687(18) Uani 1 1 d . . .
H7A H 0.0614 0.1776 0.7888 0.082 Uiso 1 1 calc R . .
C8 C 0.10415(17) 0.1365(5) 0.7160(12) 0.084(2) Uani 1 1 d . . .
H8A H 0.0965 0.0920 0.6633 0.101 Uiso 1 1 calc R . .
C9 C 0.13564(15) 0.1507(4) 0.7201(10) 0.0629(17) Uani 1 1 d . . .
H9A H 0.1497 0.1157 0.6734 0.075 Uiso 1 1 calc R . .
C10 C 0.14666(12) 0.2189(3) 0.7955(7) 0.0475(12) Uani 1 1 d . . .
C11 C 0.12432(11) 0.2698(3) 0.8649(7) 0.0421(11) Uani 1 1 d . . .
C12 C 0.13273(12) 0.3422(3) 0.9326(6) 0.0378(11) Uani 1 1 d . . .
C13 C 0.16448(11) 0.3683(3) 0.9349(6) 0.0396(11) Uani 1 1 d . . .
C14 C 0.17097(12) 0.4412(3) 1.0031(7) 0.0478(12) Uani 1 1 d . . .
H14A H 0.1915 0.4600 1.0086 0.057 Uiso 1 1 calc R . .
C15 C 0.14583(13) 0.4845(3) 1.0621(8) 0.0526(13) Uani 1 1 d . . .
H15A H 0.1495 0.5332 1.1068 0.063 Uiso 1 1 calc R . .
C16 C 0.11555(12) 0.4562(3) 1.0555(7) 0.0478(12) Uani 1 1 d . . .
H16A H 0.0991 0.4869 1.0943 0.057 Uiso 1 1 calc R . .
C17 C 0.18706(12) 0.3159(3) 0.8641(7) 0.0427(11) Uani 1 1 d . . .
C18 C 0.17868(12) 0.2451(3) 0.8036(7) 0.0453(12) Uani 1 1 d . . .
C19 C 0.22938(12) 0.2590(3) 0.7754(7) 0.0467(12) Uani 1 1 d . . .
C20 C 0.26266(12) 0.2426(3) 0.7320(7) 0.0489(13) Uani 1 1 d . . .
C21 C 0.27007(14) 0.1741(4) 0.6576(9) 0.0553(15) Uani 1 1 d . . .
H21A H 0.2544 0.1379 0.6358 0.066 Uiso 1 1 calc R . .
C22 C 0.30178(15) 0.1583(4) 0.6137(10) 0.0625(17) Uani 1 1 d . . .
H22A H 0.3070 0.1121 0.5608 0.075 Uiso 1 1 calc R . .
C23 C 0.32424(13) 0.2103(4) 0.6486(8) 0.0580(16) Uani 1 1 d . . .
C24 C 0.31751(14) 0.2799(4) 0.7237(9) 0.0620(15) Uani 1 1 d . . .
H24A H 0.3335 0.3154 0.7458 0.074 Uiso 1 1 calc R . .
C25 C 0.28632(14) 0.2961(4) 0.7657(9) 0.0585(15) Uani 1 1 d . . .
H25A H 0.2813 0.3429 0.8164 0.070 Uiso 1 1 calc R . .
Cl3 Cl 0.2495(3) 0.4694(6) 0.934(3) 0.257(8) Uani 0.50 1 d P C 1
Cl3A Cl 0.2338(6) 0.4727(13) 0.729(4) 0.374(14) Uani 0.50 1 d P D 2

loop_
_atom_site_aniso_label
_atom_site_aniso_U_11
_atom_site_aniso_U_22
_atom_site_aniso_U_33
_atom_site_aniso_U_23
_atom_site_aniso_U_13
_atom_site_aniso_U_12
Ru1 0.0239(3) 0.0653(4) 0.0388(3) 0.00350(15) 0.00803(18) 0.00176(14)
Cl1 0.0451(7) 0.0834(10) 0.0416(7) 0.0120(6) 0.0009(5) -0.0050(6)
Cl2 0.0318(7) 0.1137(14) 0.0817(11) 0.0209(10) 0.0113(7) 0.0203(8)
N1 0.026(2) 0.060(3) 0.058(3) 0.001(2) 0.0078(19) -0.0045(19)
C1 0.047(4) 0.183(10) 0.051(4) -0.005(5) 0.020(3) -0.016(6)
O1 0.046(4) 0.073(5) 0.223(11) 0.000 -0.043(5) 0.000
N2 0.028(2) 0.060(3) 0.035(2) -0.0008(18) 0.0082(16) 0.0089(18)
C2 0.077(6) 0.103(6) 0.115(7) -0.021(5) 0.076(6) -0.007(5)
O2 0.089(10) 0.076(9) 0.30(3) -0.021(14) 0.087(17) -0.029(7)
O2A 0.115(13) 0.099(11) 0.23(2) 0.003(14) 0.073(16) -0.034(9)
N3 0.029(2) 0.056(3) 0.058(3) -0.001(2) 0.0077(18) 0.0082(19)
C3 0.028(3) 0.155(9) 0.073(5) 0.007(5) 0.022(3) 0.023(4)
O3 0.32(4) 0.30(4) 1.05(11) 0.51(6) 0.44(6) 0.23(3)
N4 0.026(2) 0.056(3) 0.051(3) 0.0004(19) 0.0071(18) 0.0026(18)
C4 0.037(3) 0.152(8) 0.063(4) -0.006(5) 0.019(3) -0.032(5)
O4 0.81(8) 0.059(9) 0.110(13) 0.011(8) -0.03(3) 0.02(2)
C5 0.077(6) 0.091(6) 0.116(7) 0.020(5) 0.050(6) -0.009(5)
C6 0.054(4) 0.192(11) 0.074(5) 0.073(7) 0.026(4) 0.023(6)
C7 0.042(3) 0.064(4) 0.100(5) -0.009(4) 0.006(3) -0.007(3)
C8 0.061(4) 0.072(4) 0.121(7) -0.030(4) 0.012(4) -0.007(4)
C9 0.047(4) 0.051(3) 0.091(5) -0.014(3) 0.008(3) 0.002(3)
C10 0.034(3) 0.056(3) 0.052(3) 0.002(2) 0.010(2) 0.004(2)
C11 0.030(2) 0.054(3) 0.043(3) 0.001(2) 0.006(2) 0.002(2)
C12 0.033(3) 0.049(3) 0.032(2) 0.0022(19) 0.003(2) 0.005(2)
C13 0.034(2) 0.048(3) 0.037(2) 0.003(2) 0.0095(19) 0.003(2)
C14 0.035(3) 0.061(3) 0.048(3) -0.006(2) 0.004(2) -0.004(2)
C15 0.045(3) 0.057(3) 0.056(3) -0.012(2) 0.011(2) -0.003(2)
C16 0.038(3) 0.062(3) 0.044(3) -0.008(2) 0.008(2) 0.007(2)
C17 0.031(3) 0.056(3) 0.041(3) 0.006(2) 0.009(2) 0.003(2)
C18 0.032(2) 0.054(3) 0.050(3) 0.004(2) 0.009(2) 0.007(2)
C19 0.034(3) 0.060(3) 0.046(3) 0.008(2) 0.008(2) 0.005(2)
C20 0.031(3) 0.069(4) 0.047(3) 0.009(2) 0.005(2) 0.013(2)
C21 0.033(3) 0.068(4) 0.065(4) 0.002(3) 0.012(3) 0.011(2)
C22 0.035(3) 0.069(4) 0.084(5) 0.000(3) 0.006(3) 0.018(3)
C23 0.031(3) 0.094(5) 0.049(3) 0.021(3) 0.008(2) 0.017(3)
C24 0.039(3) 0.079(4) 0.068(4) 0.007(3) 0.002(3) 0.001(3)
C25 0.039(3) 0.067(4) 0.070(4) -0.004(3) 0.005(3) 0.005(3)
Cl3 0.173(9) 0.140(7) 0.46(2) -0.026(11) 0.129(12) -0.024(6)
Cl3A 0.44(3) 0.28(2) 0.41(3) 0.12(2) 0.08(2) 0.015(18)

loop_
_atom_type_symbol
_atom_type_description
_atom_type_scat_dispersion_real
_atom_type_scat_dispersion_imag
_atom_type_scat_source
C C 0.0181 0.0091 'International Tables Vol C Tables 4.2.6.8 and 6.1.1.4'
H H 0.0000 0.0000 'International Tables Vol C Tables 4.2.6.8 and 6.1.1.4'
O O 0.0492 0.0322 'International Tables Vol C Tables 4.2.6.8 and 6.1.1.4'
N N 0.0311 0.0180 'International Tables Vol C Tables 4.2.6.8 and 6.1.1.4'
Cl Cl 0.3639 0.7018 'International Tables Vol C Tables 4.2.6.8 and 6.1.1.4'
Ru Ru 0.0552 3.2960 'International Tables Vol C Tables 4.2.6.8 and 6.1.1.4'

loop_
_geom_angle_atom_site_label_1
_geom_angle_atom_site_label_2
_geom_angle_atom_site_label_3
_geom_angle
_geom_angle_site_symmetry_1
_geom_angle_site_symmetry_3
N1 Ru1 N2 78.12(16) . .
N1 Ru1 C1 130.2(4) . .
N2 Ru1 C1 90.6(2) . .
N1 Ru1 C5 93.4(3) . .
N2 Ru1 C5 141.8(3) . .
C1 Ru1 C5 66.6(4) . .
N1 Ru1 C3 145.0(3) . .
N2 Ru1 C3 135.8(3) . .
C1 Ru1 C3 68.4(3) . .
C5 Ru1 C3 65.3(4) . .
N1 Ru1 C2 167.4(3) . .
N2 Ru1 C2 103.0(3) . .
C1 Ru1 C2 37.8(4) . .
C5 Ru1 C2 78.0(4) . .
C3 Ru1 C2 38.1(4) . .
N1 Ru1 C6 100.3(4) . .
N2 Ru1 C6 107.7(3) . .
C1 Ru1 C6 37.5(4) . .
C5 Ru1 C6 36.6(4) . .
C3 Ru1 C6 79.3(3) . .
C2 Ru1 C6 67.3(4) . .
N1 Ru1 C4 111.5(3) . .
N2 Ru1 C4 169.3(3) . .
C1 Ru1 C4 79.6(3) . .
C5 Ru1 C4 36.6(4) . .
C3 Ru1 C4 35.9(4) . .
C2 Ru1 C4 66.6(4) . .
C6 Ru1 C4 66.8(4) . .
N1 Ru1 Cl1 85.54(13) . .
N2 Ru1 Cl1 85.14(11) . .
C1 Ru1 Cl1 142.2(4) . .
C5 Ru1 Cl1 131.7(3) . .
C3 Ru1 Cl1 89.1(2) . .
C2 Ru1 Cl1 107.0(3) . .
C6 Ru1 Cl1 166.7(3) . .
C4 Ru1 Cl1 99.9(2) . .
C7 N1 C11 118.7(5) . .
C7 N1 Ru1 126.4(4) . .
C11 N1 Ru1 114.8(4) . .
C6 C1 C2 119.8(8) . .
C6 C1 Ru1 72.8(5) . .
C2 C1 Ru1 72.1(4) . .
C16 N2 C12 119.4(4) . .
C16 N2 Ru1 126.7(3) . .
C12 N2 Ru1 113.9(3) . .
C1 C2 C3 118.9(9) . .
C1 C2 Ru1 70.1(4) . .
C3 C2 Ru1 70.7(4) . .
C19 N3 C18 106.3(5) . .
C4 C3 C2 120.7(8) . .
C4 C3 Ru1 73.1(4) . .
C2 C3 Ru1 71.2(4) . .
C19 N4 C17 105.7(4) . .
C3 C4 C5 118.9(8) . .
C3 C4 Ru1 71.1(4) . .
C5 C4 Ru1 70.4(4) . .
C6 C5 C4 123.9(10) . .
C6 C5 Ru1 72.8(5) . .
C4 C5 Ru1 73.0(4) . .
C5 C6 C1 117.7(8) . .
C5 C6 Ru1 70.6(4) . .
C1 C6 Ru1 69.6(4) . .
N1 C7 C8 122.0(6) . .
C9 C8 C7 120.3(7) . .
C8 C9 C10 119.1(6) . .
C9 C10 C11 118.1(5) . .
C9 C10 C18 126.8(5) . .
C11 C10 C18 115.0(5) . .
N1 C11 C12 115.7(5) . .
N1 C11 C10 121.7(5) . .
C12 C11 C10 122.6(5) . .
N2 C12 C11 117.3(5) . .
N2 C12 C13 121.0(4) . .
C11 C12 C13 121.8(4) . .
C14 C13 C12 118.5(4) . .
C14 C13 C17 126.3(5) . .
C12 C13 C17 115.2(4) . .
C15 C14 C13 118.0(5) . .
C16 C15 C14 120.8(5) . .
N2 C16 C15 122.4(5) . .
C18 C17 N4 108.6(4) . .
C18 C17 C13 122.3(5) . .
N4 C17 C13 129.0(5) . .
C17 C18 N3 107.6(5) . .
C17 C18 C10 123.0(5) . .
N3 C18 C10 129.3(5) . .
N3 C19 N4 111.7(4) . .
N3 C19 C20 123.5(5) . .
N4 C19 C20 124.8(5) . .
C21 C20 C25 119.9(5) . .
C21 C20 C19 119.3(6) . .
C25 C20 C19 120.9(5) . .
C20 C21 C22 119.6(6) . .
C23 C22 C21 119.6(6) . .
C22 C23 C24 122.2(5) . .
C22 C23 Cl2 118.8(5) . .
C24 C23 Cl2 119.1(5) . .
C23 C24 C25 118.6(6) . .
C20 C25 C24 120.2(6) . .

loop_
_geom_bond_atom_site_label_1
_geom_bond_atom_site_label_2
_geom_bond_distance
_geom_bond_site_symmetry_2
Ru1 N1 2.085(5) .
Ru1 N2 2.093(4) .
Ru1 C1 2.158(7) .
Ru1 C5 2.170(7) .
Ru1 C3 2.179(6) .
Ru1 C2 2.184(7) .
Ru1 C6 2.199(7) .
Ru1 C4 2.204(6) .
Ru1 Cl1 2.3960(13) .
Cl2 C23 1.746(5) .
N1 C7 1.315(8) .
N1 C11 1.373(6) .
C1 C6 1.402(16) .
C1 C2 1.406(14) .
N2 C16 1.322(7) .
N2 C12 1.369(6) .
C2 C3 1.424(13) .
N3 C19 1.338(7) .
N3 C18 1.375(6) .
C3 C4 1.349(14) .
N4 C19 1.345(7) .
N4 C17 1.371(7) .
C4 C5 1.374(14) .
C5 C6 1.374(16) .
C7 C8 1.410(10) .
C8 C9 1.354(9) .
C9 C10 1.398(8) .
C10 C11 1.408(7) .
C10 C18 1.430(8) .
C11 C12 1.409(7) .
C12 C13 1.418(7) .
C13 C14 1.402(7) .
C13 C17 1.434(7) .
C14 C15 1.385(8) .
C15 C16 1.373(8) .
C17 C18 1.366(8) .
C19 C20 1.479(7) .
C20 C21 1.364(9) .
C20 C25 1.391(9) .
C21 C22 1.414(8) .
C22 C23 1.338(10) .
C23 C24 1.377(10) .
C24 C25 1.392(8) .
